data_1556508
loop_
_publ_author_name
'Gietz, T.'
'Boere, R.T.'

_publ_section_title
;
 Backbone-Substituted beta-Ketoimines and Ketoiminate Clusters: Transoid
 Li2O2 Squares and D2-Symmetric Li4O4 Cubanes. Synthesis, Crystallography
 and DFT Calculations
;
_journal_name_full Inorganics
_journal_page_first 30
_journal_paper_doi 10.3390/inorganics5020030
_journal_volume 5
_journal_year 2017
_chemical_formula_moiety 'C60 H80 Li4 N4 O4'
_chemical_formula_sum 'C60 H80 Li4 N4 O4'
_chemical_formula_weight 949.04
_chemical_name_systematic
; 
 tetrakis lithio 2-(2,4,6-trimethylphenylamino)-3-methylpent
 -2-en-4-one 

;
_space_group_IT_number 14
_space_group_name_Hall '-P 2yn'
_space_group_name_H-M_alt 'P 1 21/n 1'
_symmetry_cell_setting monoclinic
_symmetry_Int_Tables_number 14
_symmetry_space_group_name_Hall '-P 2yn'
_symmetry_space_group_name_H-M 'P 1 21/n 1'
_atom_sites_solution_hydrogens geom
_atom_sites_solution_primary direct
_atom_sites_solution_secondary difmap
_cell_angle_alpha 90.00
_cell_angle_beta 91.2180(10)
_cell_angle_gamma 90.00
_cell_formula_units_Z 4
_cell_length_a 13.0543(11)
_cell_length_b 26.647(2)
_cell_length_c 16.4965(14)
_cell_measurement_reflns_used 9898
_cell_measurement_temperature 173(2)
_cell_measurement_theta_max 26.48
_cell_measurement_theta_min 2.53
_cell_volume 5737.1(8)
_computing_cell_refinement 'APEX2 (Bruker, 2006)'
_computing_data_collection 'APEX2 (Bruker, 2006)'
_computing_data_reduction 'SAINT-Plus (Bruker, 2006)'
_computing_molecular_graphics 'MERCURY (Macrae <i>et al.</i>, 2006)'
_computing_publication_material 'IUCr publCIF (Westrip, 2007)'
_computing_structure_refinement SHELXTL
_computing_structure_solution 'SHELXTL (Sheldrick, 2003)'
_diffrn_ambient_temperature 173(2)
_diffrn_measured_fraction_theta_full 1.000
_diffrn_measured_fraction_theta_max 1.000
_diffrn_measurement_device_type
;
Bruker ApexII CCD area detector
;
_diffrn_measurement_method 'phi and omega scans'
_diffrn_radiation_monochromator graphite
_diffrn_radiation_probe x-ray
_diffrn_radiation_source 'fine-focus sealed tube'
_diffrn_radiation_type MoK\a
_diffrn_radiation_wavelength 0.71073
_diffrn_reflns_av_R_equivalents 0.0572
_diffrn_reflns_av_sigmaI/netI 0.0429
_diffrn_reflns_limit_h_max 16
_diffrn_reflns_limit_h_min -16
_diffrn_reflns_limit_k_max 34
_diffrn_reflns_limit_k_min -34
_diffrn_reflns_limit_l_max 21
_diffrn_reflns_limit_l_min -21
_diffrn_reflns_number 82309
_diffrn_reflns_theta_full 27.48
_diffrn_reflns_theta_max 27.48
_diffrn_reflns_theta_min 1.74
_diffrn_source_type 'Bruker D8'
_exptl_absorpt_coefficient_mu 0.067
_exptl_absorpt_correction_T_max 0.9843
_exptl_absorpt_correction_T_min 0.9016
_exptl_absorpt_correction_type multi-scan
_exptl_absorpt_process_details
; 
SADABS (Sheldrick, 2004)
;
_exptl_crystal_colour colourless
_exptl_crystal_density_diffrn 1.099
_exptl_crystal_density_method 'not measured'
_exptl_crystal_description block
_exptl_crystal_F_000 2048
_exptl_crystal_size_max 0.40
_exptl_crystal_size_mid 0.22
_exptl_crystal_size_min 0.22
_refine_diff_density_max 0.255
_refine_diff_density_min -0.194
_refine_diff_density_rms 0.039
_refine_ls_extinction_method none
_refine_ls_goodness_of_fit_ref 1.011
_refine_ls_hydrogen_treatment constr
_refine_ls_matrix_type full
_refine_ls_number_parameters 673
_refine_ls_number_reflns 13161
_refine_ls_number_restraints 0
_refine_ls_restrained_S_all 1.011
_refine_ls_R_factor_all 0.0940
_refine_ls_R_factor_gt 0.0532
_refine_ls_shift/su_max 0.000
_refine_ls_shift/su_mean 0.000
_refine_ls_structure_factor_coef Fsqd
_refine_ls_weighting_details 'calc w=1/[\s^2^(Fo^2^)+(0.0657P)^2^+1.6530P] where P=(Fo^2^+2Fc^2^)/3'
_refine_ls_weighting_scheme calc
_refine_ls_wR_factor_gt 0.1268
_refine_ls_wR_factor_ref 0.1478
_reflns_number_gt 8453
_reflns_number_total 13161
_reflns_threshold_expression >2sigma(I)
_cod_data_source_file Inorganics-2017-5-30.cif
_cod_data_source_block Complex_3d
_cod_depositor_comments
;
The following automatic conversions were performed:

data item '_symmetry_cell_setting' value 'Monoclinic' was changed to
'monoclinic' in accordance with the built-in table derived from the
CIF Core dictionary named 'cif_core.dic' version 2.4.5 last updated
on 2014-11-21.

Automatic conversion script
Id: cif_fix_values 6909 2019-04-08 15:41:33Z antanas 
;
_cod_original_sg_symbol_Hall -P2yn
_cod_original_sg_symbol_H-M P2(1)/n
_cod_database_code 1556508

loop_
_symmetry_equiv_pos_as_xyz
'x, y, z'
'-x+1/2, y+1/2, -z+1/2'
'-x, -y, -z'
'x-1/2, -y-1/2, z-1/2'

loop_
_atom_site_label
_atom_site_type_symbol
_atom_site_fract_x
_atom_site_fract_y
_atom_site_fract_z
_atom_site_U_iso_or_equiv
_atom_site_adp_type
_atom_site_occupancy
_atom_site_symmetry_multiplicity
_atom_site_calc_flag
_atom_site_refinement_flags
_atom_site_disorder_assembly
_atom_site_disorder_group
O1 O 0.78046(9) 0.18232(4) 0.68333(7) 0.0307(3) Uani 1 1 d . . .
O2 O 0.56612(9) 0.18994(4) 0.64226(7) 0.0315(3) Uani 1 1 d . . .
O3 O 0.66311(9) 0.09340(4) 0.65234(7) 0.0301(3) Uani 1 1 d . . .
O4 O 0.62941(9) 0.15224(4) 0.79802(7) 0.0310(3) Uani 1 1 d . . .
N1 N 0.78329(11) 0.18398(6) 0.51347(9) 0.0335(3) Uani 1 1 d . . .
N2 N 0.61930(12) 0.28161(6) 0.71432(10) 0.0369(4) Uani 1 1 d . . .
N3 N 0.80574(12) 0.05589(5) 0.76603(9) 0.0332(3) Uani 1 1 d . . .
N4 N 0.43329(11) 0.11109(5) 0.77625(8) 0.0306(3) Uani 1 1 d . . .
C1 C 0.91108(15) 0.22464(7) 0.75828(12) 0.0394(4) Uani 1 1 d . . .
H1A H 0.9040 0.2609 0.7667 0.047 Uiso 1 1 calc R . .
H1B H 0.9839 0.2157 0.7586 0.047 Uiso 1 1 calc R . .
H1C H 0.8769 0.2066 0.8019 0.047 Uiso 1 1 calc R . .
C2 C 0.86212(13) 0.21034(6) 0.67723(11) 0.0309(4) Uani 1 1 d . . .
C3 C 0.90091(14) 0.22755(7) 0.60562(11) 0.0358(4) Uani 1 1 d . . .
C4 C 0.99401(16) 0.26180(9) 0.60978(14) 0.0543(6) Uani 1 1 d . . .
H4A H 1.0174 0.2653 0.6663 0.065 Uiso 1 1 calc R . .
H4B H 0.9756 0.2949 0.5879 0.065 Uiso 1 1 calc R . .
H4C H 1.0490 0.2473 0.5778 0.065 Uiso 1 1 calc R . .
C5 C 0.85735(13) 0.21621(7) 0.52577(11) 0.0341(4) Uani 1 1 d . . .
C6 C 0.90116(16) 0.24491(8) 0.45535(12) 0.0468(5) Uani 1 1 d . . .
H6A H 0.8737 0.2311 0.4043 0.056 Uiso 1 1 calc R . .
H6B H 0.9760 0.2418 0.4566 0.056 Uiso 1 1 calc R . .
H6C H 0.8822 0.2804 0.4595 0.056 Uiso 1 1 calc R . .
C7 C 0.75191(13) 0.17144(7) 0.43239(10) 0.0320(4) Uani 1 1 d . . .
C8 C 0.67110(14) 0.19681(7) 0.39308(11) 0.0360(4) Uani 1 1 d . . .
C9 C 0.63937(15) 0.18074(8) 0.31637(11) 0.0397(5) Uani 1 1 d . . .
H9 H 0.5846 0.1980 0.2897 0.048 Uiso 1 1 calc R . .
C10 C 0.68427(14) 0.14075(8) 0.27726(11) 0.0381(4) Uani 1 1 d . . .
C11 C 0.64867(17) 0.12448(9) 0.19348(12) 0.0512(5) Uani 1 1 d . . .
H11A H 0.5790 0.1368 0.1828 0.061 Uiso 1 1 calc R . .
H11B H 0.6492 0.0878 0.1903 0.061 Uiso 1 1 calc R . .
H11C H 0.6948 0.1383 0.1530 0.061 Uiso 1 1 calc R . .
C12 C 0.76376(14) 0.11589(7) 0.31773(11) 0.0379(4) Uani 1 1 d . . .
H12 H 0.7955 0.0882 0.2920 0.045 Uiso 1 1 calc R . .
C13 C 0.79836(13) 0.13019(7) 0.39452(11) 0.0341(4) Uani 1 1 d . . .
C14 C 0.88496(15) 0.10241(8) 0.43638(13) 0.0458(5) Uani 1 1 d . . .
H14A H 0.9028 0.0728 0.4044 0.055 Uiso 1 1 calc R . .
H14B H 0.8637 0.0919 0.4904 0.055 Uiso 1 1 calc R . .
H14C H 0.9448 0.1245 0.4416 0.055 Uiso 1 1 calc R . .
C15 C 0.62166(17) 0.24151(8) 0.43257(12) 0.0472(5) Uani 1 1 d . . .
H15A H 0.6660 0.2709 0.4272 0.057 Uiso 1 1 calc R . .
H15B H 0.6117 0.2344 0.4902 0.057 Uiso 1 1 calc R . .
H15C H 0.5552 0.2482 0.4060 0.057 Uiso 1 1 calc R . .
C16 C 0.41836(16) 0.18541(9) 0.55755(13) 0.0504(5) Uani 1 1 d . . .
H16A H 0.4570 0.1570 0.5360 0.060 Uiso 1 1 calc R . .
H16B H 0.3954 0.2071 0.5128 0.060 Uiso 1 1 calc R . .
H16C H 0.3587 0.1728 0.5864 0.060 Uiso 1 1 calc R . .
C17 C 0.48632(14) 0.21511(7) 0.61552(11) 0.0366(4) Uani 1 1 d . . .
C18 C 0.46451(15) 0.26396(8) 0.63495(14) 0.0484(5) Uani 1 1 d . . .
C19 C 0.53457(15) 0.29710(7) 0.67864(13) 0.0432(5) Uani 1 1 d . . .
C20 C 0.50608(18) 0.35206(8) 0.68087(17) 0.0620(7) Uani 1 1 d . . .
H20A H 0.5625 0.3713 0.7057 0.074 Uiso 1 1 calc R . .
H20B H 0.4443 0.3564 0.7128 0.074 Uiso 1 1 calc R . .
H20C H 0.4930 0.3641 0.6255 0.074 Uiso 1 1 calc R . .
C21 C 0.3634(2) 0.28684(11) 0.6046(2) 0.0881(10) Uani 1 1 d . . .
H21A H 0.3762 0.3087 0.5581 0.106 Uiso 1 1 calc R . .
H21B H 0.3330 0.3065 0.6481 0.106 Uiso 1 1 calc R . .
H21C H 0.3162 0.2600 0.5880 0.106 Uiso 1 1 calc R . .
C22 C 0.69351(13) 0.31638(6) 0.74530(11) 0.0329(4) Uani 1 1 d . . .
C23 C 0.70669(15) 0.32249(7) 0.82897(12) 0.0388(4) Uani 1 1 d . . .
C24 C 0.78537(16) 0.35310(7) 0.85839(13) 0.0446(5) Uani 1 1 d . . .
H24 H 0.7937 0.3573 0.9153 0.054 Uiso 1 1 calc R . .
C25 C 0.85187(15) 0.37761(7) 0.80782(14) 0.0453(5) Uani 1 1 d . . .
C26 C 0.83763(15) 0.37052(7) 0.72536(14) 0.0436(5) Uani 1 1 d . . .
H26 H 0.8830 0.3868 0.6895 0.052 Uiso 1 1 calc R . .
C27 C 0.75985(14) 0.34065(7) 0.69240(12) 0.0370(4) Uani 1 1 d . . .
C28 C 0.6337(2) 0.29763(9) 0.88552(15) 0.0610(6) Uani 1 1 d . . .
H28A H 0.5646 0.3110 0.8759 0.073 Uiso 1 1 calc R . .
H28B H 0.6553 0.3043 0.9417 0.073 Uiso 1 1 calc R . .
H28C H 0.6336 0.2613 0.8759 0.073 Uiso 1 1 calc R . .
C29 C 0.74630(18) 0.33572(9) 0.60230(13) 0.0531(6) Uani 1 1 d . . .
H29A H 0.7318 0.3006 0.5884 0.064 Uiso 1 1 calc R . .
H29B H 0.8092 0.3464 0.5759 0.064 Uiso 1 1 calc R . .
H29C H 0.6891 0.3569 0.5837 0.064 Uiso 1 1 calc R . .
C30 C 0.93340(18) 0.41229(9) 0.84150(18) 0.0686(7) Uani 1 1 d . . .
H30A H 0.9827 0.4199 0.7992 0.082 Uiso 1 1 calc R . .
H30B H 0.9690 0.3961 0.8874 0.082 Uiso 1 1 calc R . .
H30C H 0.9016 0.4435 0.8598 0.082 Uiso 1 1 calc R . .
C31 C 0.63505(17) 0.04915(8) 0.52974(11) 0.0448(5) Uani 1 1 d . . .
H31A H 0.5642 0.0603 0.5368 0.054 Uiso 1 1 calc R . .
H31B H 0.6354 0.0138 0.5136 0.054 Uiso 1 1 calc R . .
H31C H 0.6669 0.0694 0.4876 0.054 Uiso 1 1 calc R . .
C32 C 0.69479(14) 0.05530(7) 0.60911(10) 0.0318(4) Uani 1 1 d . . .
C33 C 0.77173(14) 0.02256(7) 0.63141(11) 0.0341(4) Uani 1 1 d . . .
C34 C 0.80842(18) -0.01615(8) 0.57089(12) 0.0493(5) Uani 1 1 d . . .
H34A H 0.7744 -0.0483 0.5808 0.059 Uiso 1 1 calc R . .
H34B H 0.8827 -0.0204 0.5772 0.059 Uiso 1 1 calc R . .
H34C H 0.7918 -0.0048 0.5157 0.059 Uiso 1 1 calc R . .
C35 C 0.81419(14) 0.01970(7) 0.71360(11) 0.0329(4) Uani 1 1 d . . .
C36 C 0.86745(17) -0.02900(7) 0.73735(13) 0.0447(5) Uani 1 1 d . . .
H36A H 0.9341 -0.0308 0.7112 0.054 Uiso 1 1 calc R . .
H36B H 0.8250 -0.0575 0.7198 0.054 Uiso 1 1 calc R . .
H36C H 0.8776 -0.0301 0.7964 0.054 Uiso 1 1 calc R . .
C37 C 0.82804(14) 0.04755(6) 0.85005(11) 0.0325(4) Uani 1 1 d . . .
C38 C 0.91816(14) 0.06670(7) 0.88575(11) 0.0368(4) Uani 1 1 d . . .
C39 C 0.93309(16) 0.06109(7) 0.96930(12) 0.0419(5) Uani 1 1 d . . .
H39 H 0.9945 0.0735 0.9939 0.050 Uiso 1 1 calc R . .
C40 C 0.86151(17) 0.03806(7) 1.01762(12) 0.0426(5) Uani 1 1 d . . .
C41 C 0.77279(17) 0.02031(7) 0.98031(12) 0.0437(5) Uani 1 1 d . . .
H41 H 0.7227 0.0047 1.0127 0.052 Uiso 1 1 calc R . .
C42 C 0.75396(15) 0.02440(7) 0.89732(11) 0.0381(4) Uani 1 1 d . . .
C43 C 0.65599(17) 0.00473(8) 0.85919(13) 0.0486(5) Uani 1 1 d . . .
H43A H 0.6102 -0.0066 0.9018 0.058 Uiso 1 1 calc R . .
H43B H 0.6716 -0.0235 0.8233 0.058 Uiso 1 1 calc R . .
H43C H 0.6225 0.0315 0.8277 0.058 Uiso 1 1 calc R . .
C44 C 0.99748(17) 0.09157(9) 0.83466(13) 0.0518(5) Uani 1 1 d . . .
H44A H 1.0301 0.0664 0.8005 0.062 Uiso 1 1 calc R . .
H44B H 1.0495 0.1074 0.8699 0.062 Uiso 1 1 calc R . .
H44C H 0.9646 0.1172 0.8003 0.062 Uiso 1 1 calc R . .
C45 C 0.8789(2) 0.03246(9) 1.10795(12) 0.0549(6) Uani 1 1 d . . .
H45A H 0.8554 0.0628 1.1355 0.066 Uiso 1 1 calc R . .
H45B H 0.9521 0.0275 1.1197 0.066 Uiso 1 1 calc R . .
H45C H 0.8404 0.0034 1.1274 0.066 Uiso 1 1 calc R . .
C46 C 0.70097(15) 0.15843(8) 0.93115(11) 0.0403(5) Uani 1 1 d . . .
H46A H 0.7408 0.1291 0.9487 0.048 Uiso 1 1 calc R . .
H46B H 0.6726 0.1751 0.9786 0.048 Uiso 1 1 calc R . .
H46C H 0.7455 0.1818 0.9026 0.048 Uiso 1 1 calc R . .
C47 C 0.61426(14) 0.14183(6) 0.87462(10) 0.0312(4) Uani 1 1 d . . .
C48 C 0.52891(15) 0.11836(7) 0.90380(10) 0.0351(4) Uani 1 1 d . . .
C49 C 0.52874(18) 0.10332(9) 0.99267(11) 0.0508(5) Uani 1 1 d . . .
H49A H 0.5986 0.1053 1.0153 0.061 Uiso 1 1 calc R . .
H49B H 0.5034 0.0689 0.9975 0.061 Uiso 1 1 calc R . .
H49C H 0.4841 0.1261 1.0224 0.061 Uiso 1 1 calc R . .
C50 C 0.43757(14) 0.10736(7) 0.85501(10) 0.0356(4) Uani 1 1 d . . .
C51 C 0.34390(18) 0.09108(11) 0.90052(13) 0.0635(7) Uani 1 1 d . . .
H51A H 0.2851 0.0888 0.8628 0.076 Uiso 1 1 calc R . .
H51B H 0.3294 0.1157 0.9429 0.076 Uiso 1 1 calc R . .
H51C H 0.3565 0.0582 0.9253 0.076 Uiso 1 1 calc R . .
C52 C 0.33719(13) 0.10340(7) 0.73460(10) 0.0317(4) Uani 1 1 d . . .
C53 C 0.31793(14) 0.05701(7) 0.69743(11) 0.0370(4) Uani 1 1 d . . .
C54 C 0.22530(16) 0.05035(9) 0.65526(12) 0.0478(5) Uani 1 1 d . . .
H54 H 0.2111 0.0187 0.6310 0.057 Uiso 1 1 calc R . .
C55 C 0.15354(16) 0.08814(10) 0.64762(12) 0.0529(6) Uani 1 1 d . . .
C56 C 0.17563(16) 0.13386(9) 0.68326(13) 0.0519(6) Uani 1 1 d . . .
H56 H 0.1273 0.1603 0.6776 0.062 Uiso 1 1 calc R . .
C57 C 0.26630(15) 0.14261(8) 0.72723(12) 0.0411(5) Uani 1 1 d . . .
C58 C 0.28704(19) 0.19252(9) 0.76701(16) 0.0615(6) Uani 1 1 d . . .
H58A H 0.2838 0.1888 0.8260 0.074 Uiso 1 1 calc R . .
H58B H 0.2355 0.2169 0.7484 0.074 Uiso 1 1 calc R . .
H58C H 0.3553 0.2043 0.7525 0.074 Uiso 1 1 calc R . .
C59 C 0.39487(18) 0.01532(8) 0.70454(15) 0.0554(6) Uani 1 1 d . . .
H59A H 0.4596 0.0261 0.6810 0.067 Uiso 1 1 calc R . .
H59B H 0.3689 -0.0143 0.6754 0.067 Uiso 1 1 calc R . .
H59C H 0.4064 0.0069 0.7619 0.067 Uiso 1 1 calc R . .
C60 C 0.05318(19) 0.08009(13) 0.60180(16) 0.0828(9) Uani 1 1 d . . .
H60A H 0.0043 0.1062 0.6169 0.099 Uiso 1 1 calc R . .
H60B H 0.0254 0.0471 0.6154 0.099 Uiso 1 1 calc R . .
H60C H 0.0649 0.0818 0.5434 0.099 Uiso 1 1 calc R . .
Li1 Li 0.6915(2) 0.15981(11) 0.59933(17) 0.0335(7) Uani 1 1 d . . .
Li2 Li 0.6537(2) 0.21057(11) 0.72894(19) 0.0343(7) Uani 1 1 d . . .
Li3 Li 0.7443(2) 0.12096(11) 0.73927(18) 0.0326(6) Uani 1 1 d . . .
Li4 Li 0.5504(2) 0.12740(11) 0.70724(17) 0.0330(7) Uani 1 1 d . . .

loop_
_atom_site_aniso_label
_atom_site_aniso_U_11
_atom_site_aniso_U_22
_atom_site_aniso_U_33
_atom_site_aniso_U_23
_atom_site_aniso_U_13
_atom_site_aniso_U_12
O1 0.0284(6) 0.0292(6) 0.0343(6) 0.0034(5) -0.0053(5) -0.0052(5)
O2 0.0294(6) 0.0335(7) 0.0314(6) 0.0049(5) -0.0066(5) -0.0008(5)
O3 0.0344(7) 0.0269(6) 0.0288(6) -0.0004(5) -0.0048(5) -0.0035(5)
O4 0.0357(7) 0.0318(7) 0.0253(6) 0.0012(5) -0.0046(5) -0.0055(5)
N1 0.0332(8) 0.0364(9) 0.0308(8) 0.0056(6) -0.0020(6) -0.0021(7)
N2 0.0319(8) 0.0287(8) 0.0500(9) 0.0020(7) -0.0017(7) 0.0007(7)
N3 0.0415(9) 0.0268(8) 0.0308(8) 0.0013(6) -0.0068(7) -0.0004(7)
N4 0.0310(8) 0.0336(8) 0.0272(7) -0.0032(6) -0.0014(6) -0.0060(6)
C1 0.0361(10) 0.0378(11) 0.0440(11) -0.0019(8) -0.0082(8) -0.0076(8)
C2 0.0262(9) 0.0236(9) 0.0426(10) 0.0009(7) -0.0066(8) -0.0001(7)
C3 0.0291(9) 0.0336(10) 0.0448(11) 0.0031(8) -0.0008(8) -0.0058(8)
C4 0.0456(12) 0.0592(14) 0.0580(14) 0.0041(11) -0.0001(10) -0.0230(11)
C5 0.0286(9) 0.0319(10) 0.0420(10) 0.0051(8) 0.0040(8) 0.0004(8)
C6 0.0441(12) 0.0492(13) 0.0473(12) 0.0066(10) 0.0110(9) -0.0067(10)
C7 0.0305(9) 0.0367(10) 0.0287(9) 0.0090(7) 0.0011(7) -0.0046(8)
C8 0.0359(10) 0.0405(11) 0.0316(9) 0.0092(8) 0.0031(8) 0.0039(8)
C9 0.0346(10) 0.0502(12) 0.0340(10) 0.0113(9) -0.0034(8) 0.0063(9)
C10 0.0366(10) 0.0470(12) 0.0308(9) 0.0059(8) -0.0004(8) -0.0028(9)
C11 0.0518(13) 0.0641(15) 0.0375(11) -0.0001(10) -0.0066(10) 0.0008(11)
C12 0.0367(10) 0.0398(11) 0.0373(10) 0.0024(8) 0.0035(8) 0.0004(8)
C13 0.0287(9) 0.0390(10) 0.0345(9) 0.0079(8) 0.0004(7) -0.0013(8)
C14 0.0405(11) 0.0472(12) 0.0494(12) 0.0036(10) -0.0074(9) 0.0068(9)
C15 0.0509(12) 0.0530(13) 0.0379(11) 0.0071(9) 0.0025(9) 0.0148(10)
C16 0.0429(12) 0.0588(14) 0.0487(12) 0.0058(10) -0.0185(10) -0.0039(10)
C17 0.0278(9) 0.0439(11) 0.0378(10) 0.0083(8) -0.0066(8) -0.0033(8)
C18 0.0316(10) 0.0443(12) 0.0687(14) 0.0067(10) -0.0109(10) 0.0059(9)
C19 0.0333(10) 0.0355(11) 0.0607(13) 0.0057(9) -0.0003(9) 0.0050(8)
C20 0.0453(13) 0.0404(13) 0.100(2) 0.0001(12) -0.0078(13) 0.0132(10)
C21 0.0509(15) 0.0688(18) 0.143(3) -0.0008(18) -0.0436(17) 0.0168(13)
C22 0.0295(9) 0.0217(9) 0.0475(11) 0.0017(8) 0.0006(8) 0.0039(7)
C23 0.0437(11) 0.0276(9) 0.0453(11) 0.0039(8) 0.0036(9) 0.0032(8)
C24 0.0529(13) 0.0333(11) 0.0473(12) -0.0035(9) -0.0094(10) 0.0069(9)
C25 0.0341(11) 0.0275(10) 0.0740(15) -0.0043(10) -0.0062(10) 0.0030(8)
C26 0.0354(11) 0.0262(10) 0.0696(14) 0.0055(9) 0.0106(10) -0.0009(8)
C27 0.0366(10) 0.0272(9) 0.0474(11) 0.0042(8) 0.0050(8) 0.0056(8)
C28 0.0740(17) 0.0505(14) 0.0594(14) 0.0026(11) 0.0217(13) -0.0050(12)
C29 0.0597(14) 0.0488(13) 0.0512(13) 0.0081(10) 0.0111(11) 0.0075(11)
C30 0.0463(14) 0.0484(14) 0.111(2) -0.0187(14) -0.0111(14) -0.0045(11)
C31 0.0562(13) 0.0440(12) 0.0337(10) -0.0044(9) -0.0093(9) -0.0067(10)
C32 0.0384(10) 0.0291(9) 0.0280(9) -0.0009(7) 0.0010(7) -0.0095(8)
C33 0.0413(10) 0.0281(9) 0.0328(9) -0.0012(7) 0.0008(8) -0.0040(8)
C34 0.0637(14) 0.0417(12) 0.0425(11) -0.0061(9) 0.0041(10) 0.0025(10)
C35 0.0333(9) 0.0269(9) 0.0386(10) -0.0002(8) -0.0025(8) -0.0021(7)
C36 0.0527(12) 0.0321(10) 0.0488(12) -0.0032(9) -0.0080(10) 0.0059(9)
C37 0.0427(10) 0.0213(8) 0.0332(9) 0.0007(7) -0.0076(8) 0.0039(8)
C38 0.0388(10) 0.0301(10) 0.0412(10) -0.0004(8) -0.0083(8) 0.0036(8)
C39 0.0445(11) 0.0357(11) 0.0446(11) -0.0042(9) -0.0171(9) 0.0054(9)
C40 0.0604(13) 0.0290(10) 0.0377(10) 0.0006(8) -0.0112(10) 0.0081(9)
C41 0.0604(13) 0.0318(10) 0.0389(11) 0.0060(8) -0.0033(9) -0.0049(9)
C42 0.0488(11) 0.0258(9) 0.0393(10) 0.0003(8) -0.0075(9) -0.0010(8)
C43 0.0552(13) 0.0425(12) 0.0478(12) -0.0006(9) -0.0031(10) -0.0129(10)
C44 0.0448(12) 0.0572(14) 0.0531(13) 0.0038(11) -0.0087(10) -0.0054(11)
C45 0.0775(16) 0.0479(13) 0.0388(11) 0.0010(10) -0.0126(11) 0.0075(12)
C46 0.0454(11) 0.0433(11) 0.0317(10) -0.0044(8) -0.0104(8) -0.0021(9)
C47 0.0407(10) 0.0267(9) 0.0258(8) -0.0035(7) -0.0070(7) 0.0021(8)
C48 0.0441(11) 0.0390(10) 0.0222(8) -0.0015(7) -0.0013(8) -0.0031(9)
C49 0.0583(14) 0.0660(15) 0.0280(10) 0.0042(9) -0.0014(9) -0.0049(11)
C50 0.0407(10) 0.0375(10) 0.0288(9) -0.0010(8) 0.0028(8) -0.0085(8)
C51 0.0568(14) 0.097(2) 0.0369(11) 0.0041(12) 0.0045(10) -0.0284(14)
C52 0.0281(9) 0.0407(10) 0.0265(8) -0.0017(7) 0.0032(7) -0.0050(8)
C53 0.0357(10) 0.0409(11) 0.0342(10) -0.0046(8) -0.0035(8) -0.0044(8)
C54 0.0413(12) 0.0602(14) 0.0418(11) -0.0141(10) -0.0051(9) -0.0098(10)
C55 0.0330(11) 0.0880(18) 0.0374(11) -0.0113(11) -0.0028(9) 0.0005(11)
C56 0.0363(11) 0.0721(16) 0.0475(12) -0.0033(11) 0.0032(9) 0.0151(11)
C57 0.0360(10) 0.0482(12) 0.0394(10) -0.0075(9) 0.0071(8) 0.0042(9)
C58 0.0591(15) 0.0528(14) 0.0727(16) -0.0192(12) 0.0081(12) 0.0114(12)
C59 0.0594(14) 0.0373(12) 0.0688(15) -0.0104(10) -0.0178(12) 0.0007(10)
C60 0.0426(14) 0.141(3) 0.0639(16) -0.0239(18) -0.0172(12) 0.0050(16)
Li1 0.0364(16) 0.0354(16) 0.0286(15) 0.0032(12) -0.0034(12) -0.0062(13)
Li2 0.0338(16) 0.0289(16) 0.0398(17) 0.0003(13) -0.0069(13) -0.0035(13)
Li3 0.0357(16) 0.0284(15) 0.0334(15) 0.0021(12) -0.0076(13) -0.0017(13)
Li4 0.0328(16) 0.0351(16) 0.0311(15) -0.0013(12) -0.0023(12) -0.0076(13)

loop_
_atom_type_symbol
_atom_type_description
_atom_type_scat_dispersion_real
_atom_type_scat_dispersion_imag
_atom_type_scat_source
C C 0.0033 0.0016 'International Tables Vol C Tables 4.2.6.8 and 6.1.1.4'
H H 0.0000 0.0000 'International Tables Vol C Tables 4.2.6.8 and 6.1.1.4'
Li Li -0.0003 0.0001 'International Tables Vol C Tables 4.2.6.8 and 6.1.1.4'
N N 0.0061 0.0033 'International Tables Vol C Tables 4.2.6.8 and 6.1.1.4'
O O 0.0106 0.0060 'International Tables Vol C Tables 4.2.6.8 and 6.1.1.4'

loop_
_geom_angle_atom_site_label_1
_geom_angle_atom_site_label_2
_geom_angle_atom_site_label_3
_geom_angle
_geom_angle_site_symmetry_1
_geom_angle_site_symmetry_3
C2 O1 Li1 127.97(14) . .
C2 O1 Li3 136.45(14) . .
Li1 O1 Li3 85.94(13) . .
C2 O1 Li2 120.10(14) . .
Li1 O1 Li2 83.90(13) . .
Li3 O1 Li2 85.75(13) . .
C17 O2 Li2 124.74(15) . .
C17 O2 Li1 138.62(14) . .
Li2 O2 Li1 84.07(13) . .
C17 O2 Li4 121.30(14) . .
Li2 O2 Li4 84.49(13) . .
Li1 O2 Li4 87.04(13) . .
C32 O3 Li3 121.91(14) . .
C32 O3 Li4 148.71(14) . .
Li3 O3 Li4 83.44(13) . .
C32 O3 Li1 112.40(13) . .
Li3 O3 Li1 83.32(13) . .
Li4 O3 Li1 86.64(13) . .
C47 O4 Li4 126.09(14) . .
C47 O4 Li2 139.28(14) . .
Li4 O4 Li2 84.86(13) . .
C47 O4 Li3 120.78(14) . .
Li4 O4 Li3 82.73(13) . .
Li2 O4 Li3 85.16(13) . .
C5 N1 C7 119.70(15) . .
C5 N1 Li1 124.01(15) . .
C7 N1 Li1 115.28(14) . .
C19 N2 C22 121.13(16) . .
C19 N2 Li2 123.33(16) . .
C22 N2 Li2 115.54(14) . .
C35 N3 C37 120.77(15) . .
C35 N3 Li3 123.14(15) . .
C37 N3 Li3 115.53(14) . .
C50 N4 C52 119.07(15) . .
C50 N4 Li4 125.07(15) . .
C52 N4 Li4 115.86(13) . .
C2 C1 H1A 109.5 . .
C2 C1 H1B 109.5 . .
H1A C1 H1B 109.5 . .
C2 C1 H1C 109.5 . .
H1A C1 H1C 109.5 . .
H1B C1 H1C 109.5 . .
O1 C2 C3 124.95(16) . .
O1 C2 C1 113.85(15) . .
C3 C2 C1 121.17(16) . .
C2 C3 C5 124.39(16) . .
C2 C3 C4 118.06(17) . .
C5 C3 C4 117.53(17) . .
C3 C4 H4A 109.5 . .
C3 C4 H4B 109.5 . .
H4A C4 H4B 109.5 . .
C3 C4 H4C 109.5 . .
H4A C4 H4C 109.5 . .
H4B C4 H4C 109.5 . .
N1 C5 C3 123.44(16) . .
N1 C5 C6 120.24(17) . .
C3 C5 C6 116.31(16) . .
C5 C6 H6A 109.5 . .
C5 C6 H6B 109.5 . .
H6A C6 H6B 109.5 . .
C5 C6 H6C 109.5 . .
H6A C6 H6C 109.5 . .
H6B C6 H6C 109.5 . .
C8 C7 C13 119.92(16) . .
C8 C7 N1 121.22(17) . .
C13 C7 N1 118.68(15) . .
C9 C8 C7 118.66(18) . .
C9 C8 C15 120.93(17) . .
C7 C8 C15 120.40(17) . .
C10 C9 C8 122.74(17) . .
C10 C9 H9 118.6 . .
C8 C9 H9 118.6 . .
C9 C10 C12 117.57(17) . .
C9 C10 C11 121.48(18) . .
C12 C10 C11 120.95(18) . .
C10 C11 H11A 109.5 . .
C10 C11 H11B 109.5 . .
H11A C11 H11B 109.5 . .
C10 C11 H11C 109.5 . .
H11A C11 H11C 109.5 . .
H11B C11 H11C 109.5 . .
C13 C12 C10 122.17(18) . .
C13 C12 H12 118.9 . .
C10 C12 H12 118.9 . .
C12 C13 C7 118.94(17) . .
C12 C13 C14 120.64(17) . .
C7 C13 C14 120.42(17) . .
C13 C14 H14A 109.5 . .
C13 C14 H14B 109.5 . .
H14A C14 H14B 109.5 . .
C13 C14 H14C 109.5 . .
H14A C14 H14C 109.5 . .
H14B C14 H14C 109.5 . .
C8 C15 H15A 109.5 . .
C8 C15 H15B 109.5 . .
H15A C15 H15B 109.5 . .
C8 C15 H15C 109.5 . .
H15A C15 H15C 109.5 . .
H15B C15 H15C 109.5 . .
C17 C16 H16A 109.5 . .
C17 C16 H16B 109.5 . .
H16A C16 H16B 109.5 . .
C17 C16 H16C 109.5 . .
H16A C16 H16C 109.5 . .
H16B C16 H16C 109.5 . .
O2 C17 C18 125.14(17) . .
O2 C17 C16 113.39(17) . .
C18 C17 C16 121.46(17) . .
C17 C18 C19 124.16(17) . .
C17 C18 C21 118.9(2) . .
C19 C18 C21 116.8(2) . .
N2 C19 C18 123.29(18) . .
N2 C19 C20 120.05(19) . .
C18 C19 C20 116.66(18) . .
C19 C20 H20A 109.5 . .
C19 C20 H20B 109.5 . .
H20A C20 H20B 109.5 . .
C19 C20 H20C 109.5 . .
H20A C20 H20C 109.5 . .
H20B C20 H20C 109.5 . .
C18 C21 H21A 109.5 . .
C18 C21 H21B 109.5 . .
H21A C21 H21B 109.5 . .
C18 C21 H21C 109.5 . .
H21A C21 H21C 109.5 . .
H21B C21 H21C 109.5 . .
C23 C22 C27 119.80(17) . .
C23 C22 N2 119.87(16) . .
C27 C22 N2 120.04(17) . .
C24 C23 C22 119.20(18) . .
C24 C23 C28 121.04(19) . .
C22 C23 C28 119.72(19) . .
C25 C24 C23 122.38(19) . .
C25 C24 H24 118.8 . .
C23 C24 H24 118.8 . .
C24 C25 C26 117.18(18) . .
C24 C25 C30 121.0(2) . .
C26 C25 C30 121.7(2) . .
C25 C26 C27 123.00(19) . .
C25 C26 H26 118.5 . .
C27 C26 H26 118.5 . .
C26 C27 C22 118.44(18) . .
C26 C27 C29 120.49(18) . .
C22 C27 C29 121.06(18) . .
C23 C28 H28A 109.5 . .
C23 C28 H28B 109.5 . .
H28A C28 H28B 109.5 . .
C23 C28 H28C 109.5 . .
H28A C28 H28C 109.5 . .
H28B C28 H28C 109.5 . .
C27 C29 H29A 109.5 . .
C27 C29 H29B 109.5 . .
H29A C29 H29B 109.5 . .
C27 C29 H29C 109.5 . .
H29A C29 H29C 109.5 . .
H29B C29 H29C 109.5 . .
C25 C30 H30A 109.5 . .
C25 C30 H30B 109.5 . .
H30A C30 H30B 109.5 . .
C25 C30 H30C 109.5 . .
H30A C30 H30C 109.5 . .
H30B C30 H30C 109.5 . .
C32 C31 H31A 109.5 . .
C32 C31 H31B 109.5 . .
H31A C31 H31B 109.5 . .
C32 C31 H31C 109.5 . .
H31A C31 H31C 109.5 . .
H31B C31 H31C 109.5 . .
O3 C32 C33 125.61(16) . .
O3 C32 C31 112.95(16) . .
C33 C32 C31 121.42(16) . .
C32 C33 C35 122.96(16) . .
C32 C33 C34 119.57(16) . .
C35 C33 C34 117.20(17) . .
C33 C34 H34A 109.5 . .
C33 C34 H34B 109.5 . .
H34A C34 H34B 109.5 . .
C33 C34 H34C 109.5 . .
H34A C34 H34C 109.5 . .
H34B C34 H34C 109.5 . .
N3 C35 C33 122.97(16) . .
N3 C35 C36 120.40(16) . .
C33 C35 C36 116.60(16) . .
C35 C36 H36A 109.5 . .
C35 C36 H36B 109.5 . .
H36A C36 H36B 109.5 . .
C35 C36 H36C 109.5 . .
H36A C36 H36C 109.5 . .
H36B C36 H36C 109.5 . .
C42 C37 C38 120.72(16) . .
C42 C37 N3 118.74(16) . .
C38 C37 N3 120.25(17) . .
C39 C38 C37 118.34(18) . .
C39 C38 C44 121.17(18) . .
C37 C38 C44 120.49(17) . .
C40 C39 C38 122.29(18) . .
C40 C39 H39 118.9 . .
C38 C39 H39 118.9 . .
C41 C40 C39 117.67(18) . .
C41 C40 C45 120.8(2) . .
C39 C40 C45 121.54(19) . .
C40 C41 C42 122.7(2) . .
C40 C41 H41 118.7 . .
C42 C41 H41 118.7 . .
C41 C42 C37 118.28(18) . .
C41 C42 C43 120.96(18) . .
C37 C42 C43 120.76(17) . .
C42 C43 H43A 109.5 . .
C42 C43 H43B 109.5 . .
H43A C43 H43B 109.5 . .
C42 C43 H43C 109.5 . .
H43A C43 H43C 109.5 . .
H43B C43 H43C 109.5 . .
C38 C44 H44A 109.5 . .
C38 C44 H44B 109.5 . .
H44A C44 H44B 109.5 . .
C38 C44 H44C 109.5 . .
H44A C44 H44C 109.5 . .
H44B C44 H44C 109.5 . .
C40 C45 H45A 109.5 . .
C40 C45 H45B 109.5 . .
H45A C45 H45B 109.5 . .
C40 C45 H45C 109.5 . .
H45A C45 H45C 109.5 . .
H45B C45 H45C 109.5 . .
C47 C46 H46A 109.5 . .
C47 C46 H46B 109.5 . .
H46A C46 H46B 109.5 . .
C47 C46 H46C 109.5 . .
H46A C46 H46C 109.5 . .
H46B C46 H46C 109.5 . .
O4 C47 C48 124.99(15) . .
O4 C47 C46 113.85(16) . .
C48 C47 C46 121.16(16) . .
C47 C48 C50 124.01(16) . .
C47 C48 C49 118.41(17) . .
C50 C48 C49 117.57(17) . .
C48 C49 H49A 109.5 . .
C48 C49 H49B 109.5 . .
H49A C49 H49B 109.5 . .
C48 C49 H49C 109.5 . .
H49A C49 H49C 109.5 . .
H49B C49 H49C 109.5 . .
N4 C50 C48 123.62(16) . .
N4 C50 C51 119.94(17) . .
C48 C50 C51 116.43(16) . .
C50 C51 H51A 109.5 . .
C50 C51 H51B 109.5 . .
H51A C51 H51B 109.5 . .
C50 C51 H51C 109.5 . .
H51A C51 H51C 109.5 . .
H51B C51 H51C 109.5 . .
C57 C52 C53 120.59(17) . .
C57 C52 N4 120.39(16) . .
C53 C52 N4 118.92(16) . .
C54 C53 C52 118.48(18) . .
C54 C53 C59 121.13(18) . .
C52 C53 C59 120.38(17) . .
C55 C54 C53 122.2(2) . .
C55 C54 H54 118.9 . .
C53 C54 H54 118.9 . .
C54 C55 C56 118.04(19) . .
C54 C55 C60 121.4(2) . .
C56 C55 C60 120.6(2) . .
C55 C56 C57 122.4(2) . .
C55 C56 H56 118.8 . .
C57 C56 H56 118.8 . .
C56 C57 C52 118.23(19) . .
C56 C57 C58 121.1(2) . .
C52 C57 C58 120.62(18) . .
C57 C58 H58A 109.5 . .
C57 C58 H58B 109.5 . .
H58A C58 H58B 109.5 . .
C57 C58 H58C 109.5 . .
H58A C58 H58C 109.5 . .
H58B C58 H58C 109.5 . .
C53 C59 H59A 109.5 . .
C53 C59 H59B 109.5 . .
H59A C59 H59B 109.5 . .
C53 C59 H59C 109.5 . .
H59A C59 H59C 109.5 . .
H59B C59 H59C 109.5 . .
C55 C60 H60A 109.5 . .
C55 C60 H60B 109.5 . .
H60A C60 H60B 109.5 . .
C55 C60 H60C 109.5 . .
H60A C60 H60C 109.5 . .
H60B C60 H60C 109.5 . .
O1 Li1 O2 96.29(14) . .
O1 Li1 N1 92.85(14) . .
O2 Li1 N1 130.13(17) . .
O1 Li1 O3 94.40(13) . .
O2 Li1 O3 92.29(13) . .
N1 Li1 O3 135.74(18) . .
O1 Li1 Li2 49.60(10) . .
O2 Li1 Li2 46.73(10) . .
N1 Li1 Li2 123.35(16) . .
O3 Li1 Li2 93.47(13) . .
O1 Li1 Li3 47.89(10) . .
O2 Li1 Li3 92.84(13) . .
N1 Li1 Li3 127.51(16) . .
O3 Li1 Li3 46.70(9) . .
Li2 Li1 Li3 61.80(11) . .
O1 Li1 Li4 92.00(13) . .
O2 Li1 Li4 46.87(10) . .
N1 Li1 Li4 174.64(16) . .
O3 Li1 Li4 45.97(10) . .
Li2 Li1 Li4 58.86(11) . .
Li3 Li1 Li4 57.76(11) . .
O2 Li2 O4 96.11(14) . .
O2 Li2 N2 93.12(14) . .
O4 Li2 N2 143.07(19) . .
O2 Li2 O1 95.67(14) . .
O4 Li2 O1 93.81(14) . .
N2 Li2 O1 120.77(16) . .
O2 Li2 Li1 49.20(10) . .
O4 Li2 Li1 95.87(14) . .
N2 Li2 Li1 116.79(16) . .
O1 Li2 Li1 46.50(10) . .
O2 Li2 Li4 49.39(10) . .
O4 Li2 Li4 46.94(10) . .
N2 Li2 Li4 133.30(16) . .
O1 Li2 Li4 93.36(13) . .
Li1 Li2 Li4 63.29(11) . .
O2 Li2 Li3 92.76(13) . .
O4 Li2 Li3 47.88(10) . .
N2 Li2 Li3 166.54(17) . .
O1 Li2 Li3 46.49(10) . .
Li1 Li2 Li3 59.52(11) . .
Li4 Li2 Li3 58.47(11) . .
O3 Li3 O1 95.95(13) . .
O3 Li3 N3 92.68(14) . .
O1 Li3 N3 138.69(18) . .
O3 Li3 O4 96.60(14) . .
O1 Li3 O4 94.15(14) . .
N3 Li3 O4 124.88(16) . .
O3 Li3 Li4 49.17(10) . .
O1 Li3 Li4 95.40(13) . .
N3 Li3 Li4 120.04(15) . .
O4 Li3 Li4 47.50(10) . .
O3 Li3 Li1 49.98(10) . .
O1 Li3 Li1 46.16(9) . .
N3 Li3 Li1 130.57(16) . .
O4 Li3 Li1 94.43(13) . .
Li4 Li3 Li1 63.45(11) . .
O3 Li3 Li2 93.32(13) . .
O1 Li3 Li2 47.76(10) . .
N3 Li3 Li2 170.48(17) . .
O4 Li3 Li2 46.96(10) . .
Li4 Li3 Li2 59.73(11) . .
Li1 Li3 Li2 58.68(11) . .
O4 Li4 O3 97.09(14) . .
O4 Li4 N4 92.06(13) . .
O3 Li4 N4 139.53(17) . .
O4 Li4 O2 94.11(13) . .
O3 Li4 O2 92.92(13) . .
N4 Li4 O2 125.72(17) . .
O4 Li4 Li3 49.77(10) . .
O3 Li4 Li3 47.39(10) . .
N4 Li4 Li3 129.47(15) . .
O2 Li4 Li3 93.09(13) . .
O4 Li4 Li2 48.20(10) . .
O3 Li4 Li2 93.72(13) . .
N4 Li4 Li2 120.75(16) . .
O2 Li4 Li2 46.11(9) . .
Li3 Li4 Li2 61.80(11) . .
O4 Li4 Li1 92.34(13) . .
O3 Li4 Li1 47.39(10) . .
N4 Li4 Li1 171.02(17) . .
O2 Li4 Li1 46.08(10) . .
Li3 Li4 Li1 58.79(11) . .
Li2 Li4 Li1 57.84(11) . .

loop_
_geom_bond_atom_site_label_1
_geom_bond_atom_site_label_2
_geom_bond_distance
_geom_bond_site_symmetry_2
O1 C2 1.307(2) .
O1 Li1 1.887(3) .
O1 Li3 1.941(3) .
O1 Li2 1.981(3) .
O2 C17 1.308(2) .
O2 Li2 1.893(3) .
O2 Li1 1.969(3) .
O2 Li4 1.994(3) .
O3 C32 1.313(2) .
O3 Li3 1.912(3) .
O3 Li4 1.965(3) .
O3 Li1 2.012(3) .
O4 C47 1.313(2) .
O4 Li4 1.918(3) .
O4 Li2 1.957(3) .
O4 Li3 1.986(3) .
N1 C5 1.306(2) .
N1 C7 1.430(2) .
N1 Li1 1.982(3) .
N2 C19 1.309(2) .
N2 C22 1.427(2) .
N2 Li2 1.959(3) .
N3 C35 1.301(2) .
N3 C37 1.428(2) .
N3 Li3 1.957(3) .
N4 C50 1.303(2) .
N4 C52 1.432(2) .
N4 Li4 1.974(3) .
C1 C2 1.518(2) .
C1 H1A 0.9800 .
C1 H1B 0.9800 .
C1 H1C 0.9800 .
C2 C3 1.374(3) .
C3 C5 1.455(3) .
C3 C4 1.520(3) .
C4 H4A 0.9800 .
C4 H4B 0.9800 .
C4 H4C 0.9800 .
C5 C6 1.513(3) .
C6 H6A 0.9800 .
C6 H6B 0.9800 .
C6 H6C 0.9800 .
C7 C8 1.400(2) .
C7 C13 1.408(3) .
C8 C9 1.391(3) .
C8 C15 1.509(3) .
C9 C10 1.382(3) .
C9 H9 0.9500 .
C10 C12 1.390(3) .
C10 C11 1.512(3) .
C11 H11A 0.9800 .
C11 H11B 0.9800 .
C11 H11C 0.9800 .
C12 C13 1.389(3) .
C12 H12 0.9500 .
C13 C14 1.507(3) .
C14 H14A 0.9800 .
C14 H14B 0.9800 .
C14 H14C 0.9800 .
C15 H15A 0.9800 .
C15 H15B 0.9800 .
C15 H15C 0.9800 .
C16 C17 1.514(3) .
C16 H16A 0.9800 .
C16 H16B 0.9800 .
C16 H16C 0.9800 .
C17 C18 1.372(3) .
C18 C19 1.452(3) .
C18 C21 1.528(3) .
C19 C20 1.511(3) .
C20 H20A 0.9800 .
C20 H20B 0.9800 .
C20 H20C 0.9800 .
C21 H21A 0.9800 .
C21 H21B 0.9800 .
C21 H21C 0.9800 .
C22 C23 1.397(3) .
C22 C27 1.401(3) .
C23 C24 1.391(3) .
C23 C28 1.502(3) .
C24 C25 1.381(3) .
C24 H24 0.9500 .
C25 C26 1.382(3) .
C25 C30 1.507(3) .
C26 C27 1.392(3) .
C26 H26 0.9500 .
C27 C29 1.499(3) .
C28 H28A 0.9800 .
C28 H28B 0.9800 .
C28 H28C 0.9800 .
C29 H29A 0.9800 .
C29 H29B 0.9800 .
C29 H29C 0.9800 .
C30 H30A 0.9800 .
C30 H30B 0.9800 .
C30 H30C 0.9800 .
C31 C32 1.518(2) .
C31 H31A 0.9800 .
C31 H31B 0.9800 .
C31 H31C 0.9800 .
C32 C33 1.375(3) .
C33 C35 1.456(2) .
C33 C34 1.520(3) .
C34 H34A 0.9800 .
C34 H34B 0.9800 .
C34 H34C 0.9800 .
C35 C36 1.520(3) .
C36 H36A 0.9800 .
C36 H36B 0.9800 .
C36 H36C 0.9800 .
C37 C42 1.399(3) .
C37 C38 1.401(3) .
C38 C39 1.396(3) .
C38 C44 1.503(3) .
C39 C40 1.384(3) .
C39 H39 0.9500 .
C40 C41 1.383(3) .
C40 C45 1.510(3) .
C41 C42 1.390(3) .
C41 H41 0.9500 .
C42 C43 1.507(3) .
C43 H43A 0.9800 .
C43 H43B 0.9800 .
C43 H43C 0.9800 .
C44 H44A 0.9800 .
C44 H44B 0.9800 .
C44 H44C 0.9800 .
C45 H45A 0.9800 .
C45 H45B 0.9800 .
C45 H45C 0.9800 .
C46 C47 1.517(2) .
C46 H46A 0.9800 .
C46 H46B 0.9800 .
C46 H46C 0.9800 .
C47 C48 1.374(3) .
C48 C50 1.454(3) .
C48 C49 1.520(2) .
C49 H49A 0.9800 .
C49 H49B 0.9800 .
C49 H49C 0.9800 .
C50 C51 1.512(3) .
C51 H51A 0.9800 .
C51 H51B 0.9800 .
C51 H51C 0.9800 .
C52 C57 1.399(3) .
C52 C53 1.400(3) .
C53 C54 1.394(3) .
C53 C59 1.501(3) .
C54 C55 1.379(3) .
C54 H54 0.9500 .
C55 C56 1.381(3) .
C55 C60 1.514(3) .
C56 C57 1.395(3) .
C56 H56 0.9500 .
C57 C58 1.505(3) .
C58 H58A 0.9800 .
C58 H58B 0.9800 .
C58 H58C 0.9800 .
C59 H59A 0.9800 .
C59 H59B 0.9800 .
C59 H59C 0.9800 .
C60 H60A 0.9800 .
C60 H60B 0.9800 .
C60 H60C 0.9800 .
Li1 Li2 2.586(4) .
Li1 Li3 2.609(4) .
Li1 Li4 2.729(4) .
Li2 Li4 2.615(4) .
Li2 Li3 2.668(4) .
Li3 Li4 2.581(4) .

loop_
_geom_torsion_atom_site_label_1
_geom_torsion_atom_site_label_2
_geom_torsion_atom_site_label_3
_geom_torsion_atom_site_label_4
_geom_torsion
_geom_torsion_site_symmetry_1
_geom_torsion_site_symmetry_2
_geom_torsion_site_symmetry_3
_geom_torsion_site_symmetry_4
Li1 O1 C2 C3 -2.4(3) . . . .
Li3 O1 C2 C3 131.3(2) . . . .
Li2 O1 C2 C3 -109.7(2) . . . .
Li1 O1 C2 C1 175.50(16) . . . .
Li3 O1 C2 C1 -50.8(3) . . . .
Li2 O1 C2 C1 68.25(19) . . . .
O1 C2 C3 C5 -1.2(3) . . . .
C1 C2 C3 C5 -178.93(17) . . . .
O1 C2 C3 C4 177.24(17) . . . .
C1 C2 C3 C4 -0.5(3) . . . .
C7 N1 C5 C3 -173.85(17) . . . .
Li1 N1 C5 C3 18.2(3) . . . .
C7 N1 C5 C6 7.4(3) . . . .
Li1 N1 C5 C6 -160.53(17) . . . .
C2 C3 C5 N1 -7.8(3) . . . .
C4 C3 C5 N1 173.84(18) . . . .
C2 C3 C5 C6 171.03(18) . . . .
C4 C3 C5 C6 -7.4(3) . . . .
C5 N1 C7 C8 -93.5(2) . . . .
Li1 N1 C7 C8 75.4(2) . . . .
C5 N1 C7 C13 91.5(2) . . . .
Li1 N1 C7 C13 -99.51(19) . . . .
C13 C7 C8 C9 -0.8(3) . . . .
N1 C7 C8 C9 -175.66(16) . . . .
C13 C7 C8 C15 -179.18(17) . . . .
N1 C7 C8 C15 5.9(3) . . . .
C7 C8 C9 C10 0.0(3) . . . .
C15 C8 C9 C10 178.40(19) . . . .
C8 C9 C10 C12 0.5(3) . . . .
C8 C9 C10 C11 -179.41(19) . . . .
C9 C10 C12 C13 -0.3(3) . . . .
C11 C10 C12 C13 179.65(18) . . . .
C10 C12 C13 C7 -0.5(3) . . . .
C10 C12 C13 C14 -179.82(18) . . . .
C8 C7 C13 C12 1.0(3) . . . .
N1 C7 C13 C12 176.02(16) . . . .
C8 C7 C13 C14 -179.66(17) . . . .
N1 C7 C13 C14 -4.6(3) . . . .
Li2 O2 C17 C18 12.9(3) . . . .
Li1 O2 C17 C18 -113.7(3) . . . .
Li4 O2 C17 C18 119.5(2) . . . .
Li2 O2 C17 C16 -168.48(17) . . . .
Li1 O2 C17 C16 64.9(3) . . . .
Li4 O2 C17 C16 -61.9(2) . . . .
O2 C17 C18 C19 9.4(3) . . . .
C16 C17 C18 C19 -169.1(2) . . . .
O2 C17 C18 C21 -174.8(2) . . . .
C16 C17 C18 C21 6.7(3) . . . .
C22 N2 C19 C18 169.93(19) . . . .
Li2 N2 C19 C18 -9.9(3) . . . .
C22 N2 C19 C20 -9.4(3) . . . .
Li2 N2 C19 C20 170.7(2) . . . .
C17 C18 C19 N2 -10.6(4) . . . .
C21 C18 C19 N2 173.6(2) . . . .
C17 C18 C19 C20 168.8(2) . . . .
C21 C18 C19 C20 -7.1(3) . . . .
C19 N2 C22 C23 108.5(2) . . . .
Li2 N2 C22 C23 -71.6(2) . . . .
C19 N2 C22 C27 -77.8(2) . . . .
Li2 N2 C22 C27 102.11(19) . . . .
C27 C22 C23 C24 0.6(3) . . . .
N2 C22 C23 C24 174.30(16) . . . .
C27 C22 C23 C28 178.27(18) . . . .
N2 C22 C23 C28 -8.0(3) . . . .
C22 C23 C24 C25 -0.4(3) . . . .
C28 C23 C24 C25 -178.11(19) . . . .
C23 C24 C25 C26 -0.2(3) . . . .
C23 C24 C25 C30 177.30(19) . . . .
C24 C25 C26 C27 0.6(3) . . . .
C30 C25 C26 C27 -176.80(19) . . . .
C25 C26 C27 C22 -0.5(3) . . . .
C25 C26 C27 C29 178.06(18) . . . .
C23 C22 C27 C26 -0.1(3) . . . .
N2 C22 C27 C26 -173.85(16) . . . .
C23 C22 C27 C29 -178.67(17) . . . .
N2 C22 C27 C29 7.6(3) . . . .
Li3 O3 C32 C33 18.3(3) . . . .
Li4 O3 C32 C33 -121.6(3) . . . .
Li1 O3 C32 C33 114.55(19) . . . .
Li3 O3 C32 C31 -163.25(16) . . . .
Li4 O3 C32 C31 56.8(3) . . . .
Li1 O3 C32 C31 -67.02(19) . . . .
O3 C32 C33 C35 13.1(3) . . . .
C31 C32 C33 C35 -165.17(17) . . . .
O3 C32 C33 C34 -172.93(17) . . . .
C31 C32 C33 C34 8.8(3) . . . .
C37 N3 C35 C33 166.08(17) . . . .
Li3 N3 C35 C33 -4.9(3) . . . .
C37 N3 C35 C36 -12.0(3) . . . .
Li3 N3 C35 C36 176.99(17) . . . .
C32 C33 C35 N3 -20.3(3) . . . .
C34 C33 C35 N3 165.61(18) . . . .
C32 C33 C35 C36 157.88(18) . . . .
C34 C33 C35 C36 -16.2(3) . . . .
C35 N3 C37 C42 -79.8(2) . . . .
Li3 N3 C37 C42 91.77(19) . . . .
C35 N3 C37 C38 106.4(2) . . . .
Li3 N3 C37 C38 -82.0(2) . . . .
C42 C37 C38 C39 1.4(3) . . . .
N3 C37 C38 C39 175.05(16) . . . .
C42 C37 C38 C44 -179.96(18) . . . .
N3 C37 C38 C44 -6.3(3) . . . .
C37 C38 C39 C40 -1.0(3) . . . .
C44 C38 C39 C40 -179.61(19) . . . .
C38 C39 C40 C41 0.0(3) . . . .
C38 C39 C40 C45 -179.82(18) . . . .
C39 C40 C41 C42 0.5(3) . . . .
C45 C40 C41 C42 -179.61(19) . . . .
C40 C41 C42 C37 -0.1(3) . . . .
C40 C41 C42 C43 -179.74(19) . . . .
C38 C37 C42 C41 -0.9(3) . . . .
N3 C37 C42 C41 -174.62(16) . . . .
C38 C37 C42 C43 178.75(17) . . . .
N3 C37 C42 C43 5.0(3) . . . .
Li4 O4 C47 C48 -11.8(3) . . . .
Li2 O4 C47 C48 120.8(2) . . . .
Li3 O4 C47 C48 -116.4(2) . . . .
Li4 O4 C47 C46 168.47(16) . . . .
Li2 O4 C47 C46 -58.9(3) . . . .
Li3 O4 C47 C46 63.9(2) . . . .
O4 C47 C48 C50 -8.0(3) . . . .
C46 C47 C48 C50 171.66(17) . . . .
O4 C47 C48 C49 172.65(17) . . . .
C46 C47 C48 C49 -7.6(3) . . . .
C52 N4 C50 C48 -174.84(17) . . . .
Li4 N4 C50 C48 4.6(3) . . . .
C52 N4 C50 C51 4.8(3) . . . .
Li4 N4 C50 C51 -175.8(2) . . . .
C47 C48 C50 N4 11.6(3) . . . .
C49 C48 C50 N4 -169.05(18) . . . .
C47 C48 C50 C51 -168.0(2) . . . .
C49 C48 C50 C51 11.3(3) . . . .
C50 N4 C52 C57 83.3(2) . . . .
Li4 N4 C52 C57 -96.2(2) . . . .
C50 N4 C52 C53 -100.4(2) . . . .
Li4 N4 C52 C53 80.1(2) . . . .
C57 C52 C53 C54 -2.0(3) . . . .
N4 C52 C53 C54 -178.35(17) . . . .
C57 C52 C53 C59 179.14(19) . . . .
N4 C52 C53 C59 2.8(3) . . . .
C52 C53 C54 C55 1.4(3) . . . .
C59 C53 C54 C55 -179.8(2) . . . .
C53 C54 C55 C56 0.1(3) . . . .
C53 C54 C55 C60 -179.8(2) . . . .
C54 C55 C56 C57 -1.0(3) . . . .
C60 C55 C56 C57 178.8(2) . . . .
C55 C56 C57 C52 0.4(3) . . . .
C55 C56 C57 C58 -178.6(2) . . . .
C53 C52 C57 C56 1.1(3) . . . .
N4 C52 C57 C56 177.40(17) . . . .
C53 C52 C57 C58 -179.86(19) . . . .
N4 C52 C57 C58 -3.6(3) . . . .
C2 O1 Li1 O2 -121.82(16) . . . .
Li3 O1 Li1 O2 88.14(14) . . . .
Li2 O1 Li1 O2 1.99(13) . . . .
C2 O1 Li1 N1 9.1(2) . . . .
Li3 O1 Li1 N1 -140.96(15) . . . .
Li2 O1 Li1 N1 132.88(14) . . . .
C2 O1 Li1 O3 145.38(15) . . . .
Li3 O1 Li1 O3 -4.66(14) . . . .
Li2 O1 Li1 O3 -90.82(14) . . . .
C2 O1 Li1 Li2 -123.81(18) . . . .
Li3 O1 Li1 Li2 86.15(13) . . . .
C2 O1 Li1 Li3 150.04(19) . . . .
Li2 O1 Li1 Li3 -86.15(13) . . . .
C2 O1 Li1 Li4 -168.64(15) . . . .
Li3 O1 Li1 Li4 41.32(13) . . . .
Li2 O1 Li1 Li4 -44.83(13) . . . .
C17 O2 Li1 O1 136.41(19) . . . .
Li2 O2 Li1 O1 -2.08(14) . . . .
Li4 O2 Li1 O1 -86.84(14) . . . .
C17 O2 Li1 N1 37.3(3) . . . .
Li2 O2 Li1 N1 -101.2(2) . . . .
Li4 O2 Li1 N1 174.1(2) . . . .
C17 O2 Li1 O3 -128.91(19) . . . .
Li2 O2 Li1 O3 92.61(13) . . . .
Li4 O2 Li1 O3 7.84(12) . . . .
C17 O2 Li1 Li2 138.5(2) . . . .
Li4 O2 Li1 Li2 -84.76(13) . . . .
C17 O2 Li1 Li3 -175.65(18) . . . .
Li2 O2 Li1 Li3 45.86(13) . . . .
Li4 O2 Li1 Li3 -38.90(13) . . . .
C17 O2 Li1 Li4 -136.8(2) . . . .
Li2 O2 Li1 Li4 84.76(13) . . . .
C5 N1 Li1 O1 -16.7(2) . . . .
C7 N1 Li1 O1 174.90(14) . . . .
C5 N1 Li1 O2 84.0(2) . . . .
C7 N1 Li1 O2 -84.4(2) . . . .
C5 N1 Li1 O3 -115.9(2) . . . .
C7 N1 Li1 O3 75.6(3) . . . .
C5 N1 Li1 Li2 25.2(3) . . . .
C7 N1 Li1 Li2 -143.18(17) . . . .
C5 N1 Li1 Li3 -52.8(3) . . . .
C7 N1 Li1 Li3 138.81(18) . . . .
C32 O3 Li1 O1 -117.08(14) . . . .
Li3 O3 Li1 O1 4.75(14) . . . .
Li4 O3 Li1 O1 88.53(14) . . . .
C32 O3 Li1 O2 146.43(13) . . . .
Li3 O3 Li1 O2 -91.74(14) . . . .
Li4 O3 Li1 O2 -7.96(12) . . . .
C32 O3 Li1 N1 -18.4(3) . . . .
Li3 O3 Li1 N1 103.4(2) . . . .
Li4 O3 Li1 N1 -172.8(2) . . . .
C32 O3 Li1 Li2 -166.79(13) . . . .
Li3 O3 Li1 Li2 -44.96(13) . . . .
Li4 O3 Li1 Li2 38.82(13) . . . .
C32 O3 Li1 Li3 -121.83(16) . . . .
Li4 O3 Li1 Li3 83.78(13) . . . .
C32 O3 Li1 Li4 154.39(15) . . . .
Li3 O3 Li1 Li4 -83.78(13) . . . .
C17 O2 Li2 O4 119.74(16) . . . .
Li1 O2 Li2 O4 -92.48(14) . . . .
Li4 O2 Li2 O4 -4.90(14) . . . .
C17 O2 Li2 N2 -24.5(2) . . . .
Li1 O2 Li2 N2 123.32(14) . . . .
Li4 O2 Li2 N2 -149.09(15) . . . .
C17 O2 Li2 O1 -145.80(14) . . . .
Li1 O2 Li2 O1 1.98(13) . . . .
Li4 O2 Li2 O1 89.56(14) . . . .
C17 O2 Li2 Li1 -147.78(18) . . . .
Li4 O2 Li2 Li1 87.59(13) . . . .
C17 O2 Li2 Li4 124.63(18) . . . .
Li1 O2 Li2 Li4 -87.59(13) . . . .
C17 O2 Li2 Li3 167.66(15) . . . .
Li1 O2 Li2 Li3 -44.56(13) . . . .
Li4 O2 Li2 Li3 43.02(13) . . . .
C47 O4 Li2 O2 -138.25(19) . . . .
Li4 O4 Li2 O2 5.09(14) . . . .
Li3 O4 Li2 O2 88.20(14) . . . .
C47 O4 Li2 N2 -34.7(4) . . . .
Li4 O4 Li2 N2 108.6(3) . . . .
Li3 O4 Li2 N2 -168.3(3) . . . .
C47 O4 Li2 O1 125.6(2) . . . .
Li4 O4 Li2 O1 -91.04(14) . . . .
Li3 O4 Li2 O1 -7.93(12) . . . .
C47 O4 Li2 Li1 172.26(18) . . . .
Li4 O4 Li2 Li1 -44.40(14) . . . .
Li3 O4 Li2 Li1 38.70(13) . . . .
C47 O4 Li2 Li4 -143.3(2) . . . .
Li3 O4 Li2 Li4 83.11(13) . . . .
C47 O4 Li2 Li3 133.6(2) . . . .
Li4 O4 Li2 Li3 -83.11(13) . . . .
C19 N2 Li2 O2 22.8(2) . . . .
C22 N2 Li2 O2 -157.08(14) . . . .
C19 N2 Li2 O4 -81.7(3) . . . .
C22 N2 Li2 O4 98.4(3) . . . .
C19 N2 Li2 O1 121.3(2) . . . .
C22 N2 Li2 O1 -58.6(2) . . . .
C19 N2 Li2 Li1 67.9(2) . . . .
C22 N2 Li2 Li1 -111.96(18) . . . .
C19 N2 Li2 Li4 -9.6(3) . . . .
C22 N2 Li2 Li4 170.51(19) . . . .
C19 N2 Li2 Li3 138.6(7) . . . .
C22 N2 Li2 Li3 -41.3(8) . . . .
C2 O1 Li2 O2 128.72(14) . . . .
Li1 O1 Li2 O2 -2.06(14) . . . .
Li3 O1 Li2 O2 -88.43(14) . . . .
C2 O1 Li2 O4 -134.74(14) . . . .
Li1 O1 Li2 O4 94.48(14) . . . .
Li3 O1 Li2 O4 8.11(13) . . . .
C2 O1 Li2 N2 31.7(2) . . . .
Li1 O1 Li2 N2 -99.11(19) . . . .
Li3 O1 Li2 N2 174.53(18) . . . .
C2 O1 Li2 Li1 130.78(17) . . . .
Li3 O1 Li2 Li1 -86.37(13) . . . .
C2 O1 Li2 Li4 178.23(13) . . . .
Li1 O1 Li2 Li4 47.44(13) . . . .
Li3 O1 Li2 Li4 -38.92(13) . . . .
C2 O1 Li2 Li3 -142.85(17) . . . .
Li1 O1 Li2 Li3 86.37(13) . . . .
O1 Li1 Li2 O2 177.29(18) . . . .
N1 Li1 Li2 O2 116.1(2) . . . .
O3 Li1 Li2 O2 -89.89(13) . . . .
Li3 Li1 Li2 O2 -125.58(15) . . . .
Li4 Li1 Li2 O2 -58.11(11) . . . .
O1 Li1 Li2 O4 -89.69(14) . . . .
O2 Li1 Li2 O4 93.02(14) . . . .
N1 Li1 Li2 O4 -150.87(16) . . . .
O3 Li1 Li2 O4 3.14(14) . . . .
Li3 Li1 Li2 O4 -32.56(11) . . . .
Li4 Li1 Li2 O4 34.91(11) . . . .
O1 Li1 Li2 N2 108.11(18) . . . .
O2 Li1 Li2 N2 -69.18(16) . . . .
N1 Li1 Li2 N2 46.9(2) . . . .
O3 Li1 Li2 N2 -159.07(15) . . . .
Li3 Li1 Li2 N2 165.24(19) . . . .
Li4 Li1 Li2 N2 -127.30(18) . . . .
O2 Li1 Li2 O1 -177.29(18) . . . .
N1 Li1 Li2 O1 -61.18(17) . . . .
O3 Li1 Li2 O1 92.82(14) . . . .
Li3 Li1 Li2 O1 57.13(11) . . . .
Li4 Li1 Li2 O1 124.60(15) . . . .
O1 Li1 Li2 Li4 -124.60(15) . . . .
O2 Li1 Li2 Li4 58.11(11) . . . .
N1 Li1 Li2 Li4 174.2(2) . . . .
O3 Li1 Li2 Li4 -31.77(11) . . . .
Li3 Li1 Li2 Li4 -67.47(12) . . . .
O1 Li1 Li2 Li3 -57.13(11) . . . .
O2 Li1 Li2 Li3 125.58(15) . . . .
N1 Li1 Li2 Li3 -118.3(2) . . . .
O3 Li1 Li2 Li3 35.70(11) . . . .
Li4 Li1 Li2 Li3 67.47(12) . . . .
C32 O3 Li3 O1 107.64(16) . . . .
Li4 O3 Li3 O1 -92.00(14) . . . .
Li1 O3 Li3 O1 -4.63(13) . . . .
C32 O3 Li3 N3 -31.90(19) . . . .
Li4 O3 Li3 N3 128.46(14) . . . .
Li1 O3 Li3 N3 -144.18(15) . . . .
C32 O3 Li3 O4 -157.46(13) . . . .
Li4 O3 Li3 O4 2.89(13) . . . .
Li1 O3 Li3 O4 90.26(14) . . . .
C32 O3 Li3 Li4 -160.35(17) . . . .
Li1 O3 Li3 Li4 87.37(13) . . . .
C32 O3 Li3 Li1 112.28(16) . . . .
Li4 O3 Li3 Li1 -87.37(13) . . . .
C32 O3 Li3 Li2 155.50(14) . . . .
Li4 O3 Li3 Li2 -44.15(13) . . . .
Li1 O3 Li3 Li2 43.22(13) . . . .
C2 O1 Li3 O3 -140.23(17) . . . .
Li1 O1 Li3 O3 4.92(14) . . . .
Li2 O1 Li3 O3 89.09(14) . . . .
C2 O1 Li3 N3 -39.3(4) . . . .
Li1 O1 Li3 N3 105.9(3) . . . .
Li2 O1 Li3 N3 -170.0(2) . . . .
C2 O1 Li3 O4 122.69(19) . . . .
Li1 O1 Li3 O4 -92.16(14) . . . .
Li2 O1 Li3 O4 -7.99(13) . . . .
C2 O1 Li3 Li4 170.35(17) . . . .
Li1 O1 Li3 Li4 -44.50(14) . . . .
Li2 O1 Li3 Li4 39.67(13) . . . .
C2 O1 Li3 Li1 -145.2(2) . . . .
Li2 O1 Li3 Li1 84.17(13) . . . .
C2 O1 Li3 Li2 130.7(2) . . . .
Li1 O1 Li3 Li2 -84.17(13) . . . .
C35 N3 Li3 O3 25.5(2) . . . .
C37 N3 Li3 O3 -145.94(14) . . . .
C35 N3 Li3 O1 -76.7(3) . . . .
C37 N3 Li3 O1 111.9(2) . . . .
C35 N3 Li3 O4 125.41(19) . . . .
C37 N3 Li3 O4 -46.0(2) . . . .
C35 N3 Li3 Li4 68.7(2) . . . .
C37 N3 Li3 Li4 -102.74(18) . . . .
C35 N3 Li3 Li1 -10.7(3) . . . .
C37 N3 Li3 Li1 177.90(18) . . . .
C47 O4 Li3 O3 125.00(14) . . . .
Li4 O4 Li3 O3 -2.96(13) . . . .
Li2 O4 Li3 O3 -88.39(14) . . . .
C47 O4 Li3 O1 -138.51(14) . . . .
Li4 O4 Li3 O1 93.52(13) . . . .
Li2 O4 Li3 O1 8.10(13) . . . .
C47 O4 Li3 N3 27.1(2) . . . .
Li4 O4 Li3 N3 -100.89(19) . . . .
Li2 O4 Li3 N3 173.68(19) . . . .
C47 O4 Li3 Li4 127.97(17) . . . .
Li2 O4 Li3 Li4 -85.42(13) . . . .
C47 O4 Li3 Li1 175.19(13) . . . .
Li4 O4 Li3 Li1 47.22(13) . . . .
Li2 O4 Li3 Li1 -38.20(13) . . . .
C47 O4 Li3 Li2 -146.61(17) . . . .
Li4 O4 Li3 Li2 85.42(13) . . . .
O1 Li1 Li3 O3 -173.60(19) . . . .
O2 Li1 Li3 O3 90.48(13) . . . .
N1 Li1 Li3 O3 -121.1(2) . . . .
Li2 Li1 Li3 O3 126.84(15) . . . .
Li4 Li1 Li3 O3 57.67(11) . . . .
O2 Li1 Li3 O1 -95.92(15) . . . .
N1 Li1 Li3 O1 52.46(18) . . . .
O3 Li1 Li3 O1 173.60(19) . . . .
Li2 Li1 Li3 O1 -59.56(12) . . . .
Li4 Li1 Li3 O1 -128.73(16) . . . .
O1 Li1 Li3 N3 -123.3(2) . . . .
O2 Li1 Li3 N3 140.80(19) . . . .
N1 Li1 Li3 N3 -70.8(3) . . . .
O3 Li1 Li3 N3 50.32(19) . . . .
Li2 Li1 Li3 N3 177.2(2) . . . .
Li4 Li1 Li3 N3 108.0(2) . . . .
O1 Li1 Li3 O4 91.50(14) . . . .
O2 Li1 Li3 O4 -4.42(14) . . . .
N1 Li1 Li3 O4 143.96(18) . . . .
O3 Li1 Li3 O4 -94.90(14) . . . .
Li2 Li1 Li3 O4 31.94(11) . . . .
Li4 Li1 Li3 O4 -37.23(11) . . . .
O1 Li1 Li3 Li4 128.73(16) . . . .
O2 Li1 Li3 Li4 32.81(11) . . . .
N1 Li1 Li3 Li4 -178.8(2) . . . .
O3 Li1 Li3 Li4 -57.67(11) . . . .
Li2 Li1 Li3 Li4 69.17(12) . . . .
O1 Li1 Li3 Li2 59.56(12) . . . .
O2 Li1 Li3 Li2 -36.36(11) . . . .
N1 Li1 Li3 Li2 112.0(2) . . . .
O3 Li1 Li3 Li2 -126.84(15) . . . .
Li4 Li1 Li3 Li2 -69.17(12) . . . .
O2 Li2 Li3 O3 0.18(15) . . . .
O4 Li2 Li3 O3 95.92(14) . . . .
N2 Li2 Li3 O3 -115.6(7) . . . .
O1 Li2 Li3 O3 -95.02(14) . . . .
Li1 Li2 Li3 O3 -37.88(12) . . . .
Li4 Li2 Li3 O3 37.61(11) . . . .
O2 Li2 Li3 O1 95.20(14) . . . .
O4 Li2 Li3 O1 -169.06(17) . . . .
N2 Li2 Li3 O1 -20.6(7) . . . .
Li1 Li2 Li3 O1 57.14(11) . . . .
Li4 Li2 Li3 O1 132.62(15) . . . .
O2 Li2 Li3 O4 -95.75(14) . . . .
N2 Li2 Li3 O4 148.4(8) . . . .
O1 Li2 Li3 O4 169.06(17) . . . .
Li1 Li2 Li3 O4 -133.80(15) . . . .
Li4 Li2 Li3 O4 -58.32(11) . . . .
O2 Li2 Li3 Li4 -37.43(11) . . . .
O4 Li2 Li3 Li4 58.32(11) . . . .
N2 Li2 Li3 Li4 -153.2(7) . . . .
O1 Li2 Li3 Li4 -132.62(15) . . . .
Li1 Li2 Li3 Li4 -75.48(12) . . . .
O2 Li2 Li3 Li1 38.05(12) . . . .
O4 Li2 Li3 Li1 133.80(15) . . . .
N2 Li2 Li3 Li1 -77.8(7) . . . .
O1 Li2 Li3 Li1 -57.14(11) . . . .
Li4 Li2 Li3 Li1 75.48(12) . . . .
C47 O4 Li4 O3 -120.17(16) . . . .
Li2 O4 Li4 O3 88.65(14) . . . .
Li3 O4 Li4 O3 2.89(13) . . . .
C47 O4 Li4 N4 20.3(2) . . . .
Li2 O4 Li4 N4 -130.85(15) . . . .
Li3 O4 Li4 N4 143.38(14) . . . .
C47 O4 Li4 O2 146.37(14) . . . .
Li2 O4 Li4 O2 -4.81(13) . . . .
Li3 O4 Li4 O2 -90.58(13) . . . .
C47 O4 Li4 Li3 -123.05(18) . . . .
Li2 O4 Li4 Li3 85.77(13) . . . .
C47 O4 Li4 Li2 151.18(19) . . . .
Li3 O4 Li4 Li2 -85.77(13) . . . .
C47 O4 Li4 Li1 -167.50(15) . . . .
Li2 O4 Li4 Li1 41.32(13) . . . .
Li3 O4 Li4 Li1 -44.45(13) . . . .
C32 O3 Li4 O4 143.7(2) . . . .
Li3 O3 Li4 O4 -2.99(14) . . . .
Li1 O3 Li4 O4 -86.65(14) . . . .
C32 O3 Li4 N4 42.0(4) . . . .
Li3 O3 Li4 N4 -104.6(3) . . . .
Li1 O3 Li4 N4 171.7(2) . . . .
C32 O3 Li4 O2 -121.8(2) . . . .
Li3 O3 Li4 O2 91.51(13) . . . .
Li1 O3 Li4 O2 7.86(12) . . . .
C32 O3 Li4 Li3 146.7(3) . . . .
Li1 O3 Li4 Li3 -83.65(13) . . . .
C32 O3 Li4 Li2 -168.0(2) . . . .
Li3 O3 Li4 Li2 45.32(13) . . . .
Li1 O3 Li4 Li2 -38.33(13) . . . .
C32 O3 Li4 Li1 -129.7(3) . . . .
Li3 O3 Li4 Li1 83.65(13) . . . .
C50 N4 Li4 O4 -16.6(2) . . . .
C52 N4 Li4 O4 162.83(14) . . . .
C50 N4 Li4 O3 86.8(3) . . . .
C52 N4 Li4 O3 -93.7(3) . . . .
C50 N4 Li4 O2 -113.2(2) . . . .
C52 N4 Li4 O2 66.3(2) . . . .
C50 N4 Li4 Li3 19.5(3) . . . .
C52 N4 Li4 Li3 -161.02(18) . . . .
C50 N4 Li4 Li2 -57.6(2) . . . .
C52 N4 Li4 Li2 121.82(17) . . . .
C17 O2 Li4 O4 -122.71(15) . . . .
Li2 O2 Li4 O4 4.98(14) . . . .
Li1 O2 Li4 O4 89.30(14) . . . .
C17 O2 Li4 O3 139.96(14) . . . .
Li2 O2 Li4 O3 -92.35(14) . . . .
Li1 O2 Li4 O3 -8.03(13) . . . .
C17 O2 Li4 N4 -27.2(3) . . . .
Li2 O2 Li4 N4 100.5(2) . . . .
Li1 O2 Li4 N4 -175.19(19) . . . .
C17 O2 Li4 Li3 -172.58(14) . . . .
Li2 O2 Li4 Li3 -44.89(13) . . . .
Li1 O2 Li4 Li3 39.43(13) . . . .
C17 O2 Li4 Li2 -127.69(18) . . . .
Li1 O2 Li4 Li2 84.32(13) . . . .
C17 O2 Li4 Li1 147.99(18) . . . .
Li2 O2 Li4 Li1 -84.32(13) . . . .
O3 Li3 Li4 O4 176.11(18) . . . .
O1 Li3 Li4 O4 -90.69(14) . . . .
N3 Li3 Li4 O4 111.47(19) . . . .
Li1 Li3 Li4 O4 -125.10(15) . . . .
Li2 Li3 Li4 O4 -57.52(11) . . . .
O1 Li3 Li4 O3 93.21(14) . . . .
N3 Li3 Li4 O3 -64.64(16) . . . .
O4 Li3 Li4 O3 -176.11(18) . . . .
Li1 Li3 Li4 O3 58.79(11) . . . .
Li2 Li3 Li4 O3 126.38(15) . . . .
O3 Li3 Li4 N4 125.6(2) . . . .
O1 Li3 Li4 N4 -141.23(19) . . . .
N3 Li3 Li4 N4 60.9(3) . . . .
O4 Li3 Li4 N4 -50.55(18) . . . .
Li1 Li3 Li4 N4 -175.6(2) . . . .
Li2 Li3 Li4 N4 -108.1(2) . . . .
O3 Li3 Li4 O2 -91.13(13) . . . .
O1 Li3 Li4 O2 2.08(14) . . . .
N3 Li3 Li4 O2 -155.77(16) . . . .
O4 Li3 Li4 O2 92.76(14) . . . .
Li1 Li3 Li4 O2 -32.34(11) . . . .
Li2 Li3 Li4 O2 35.25(11) . . . .
O3 Li3 Li4 Li2 -126.38(15) . . . .
O1 Li3 Li4 Li2 -33.17(12) . . . .
N3 Li3 Li4 Li2 168.99(19) . . . .
O4 Li3 Li4 Li2 57.52(11) . . . .
Li1 Li3 Li4 Li2 -67.59(12) . . . .
O3 Li3 Li4 Li1 -58.79(11) . . . .
O1 Li3 Li4 Li1 34.42(11) . . . .
N3 Li3 Li4 Li1 -123.43(19) . . . .
O4 Li3 Li4 Li1 125.10(15) . . . .
Li2 Li3 Li4 Li1 67.59(12) . . . .
O2 Li2 Li4 O4 -173.33(19) . . . .
N2 Li2 Li4 O4 -128.5(3) . . . .
O1 Li2 Li4 O4 92.08(14) . . . .
Li1 Li2 Li4 O4 128.81(15) . . . .
Li3 Li2 Li4 O4 59.76(12) . . . .
O2 Li2 Li4 O3 90.48(14) . . . .
O4 Li2 Li4 O3 -96.19(14) . . . .
N2 Li2 Li4 O3 135.3(2) . . . .
O1 Li2 Li4 O3 -4.11(14) . . . .
Li1 Li2 Li4 O3 32.62(11) . . . .
Li3 Li2 Li4 O3 -36.43(11) . . . .
O2 Li2 Li4 N4 -111.7(2) . . . .
O4 Li2 Li4 N4 61.59(16) . . . .
N2 Li2 Li4 N4 -66.9(3) . . . .
O1 Li2 Li4 N4 153.67(16) . . . .
Li1 Li2 Li4 N4 -169.60(19) . . . .
Li3 Li2 Li4 N4 121.35(19) . . . .
O4 Li2 Li4 O2 173.33(19) . . . .
N2 Li2 Li4 O2 44.8(2) . . . .
O1 Li2 Li4 O2 -94.59(14) . . . .
Li1 Li2 Li4 O2 -57.85(11) . . . .
Li3 Li2 Li4 O2 -126.91(15) . . . .
O2 Li2 Li4 Li3 126.91(15) . . . .
O4 Li2 Li4 Li3 -59.76(12) . . . .
N2 Li2 Li4 Li3 171.7(2) . . . .
O1 Li2 Li4 Li3 32.32(11) . . . .
Li1 Li2 Li4 Li3 69.05(12) . . . .
O2 Li2 Li4 Li1 57.85(11) . . . .
O4 Li2 Li4 Li1 -128.81(15) . . . .
N2 Li2 Li4 Li1 102.7(2) . . . .
O1 Li2 Li4 Li1 -36.74(11) . . . .
Li3 Li2 Li4 Li1 -69.05(12) . . . .
O1 Li1 Li4 O4 3.30(15) . . . .
O2 Li1 Li4 O4 -93.45(14) . . . .
O3 Li1 Li4 O4 97.48(14) . . . .
Li2 Li1 Li4 O4 -35.55(11) . . . .
Li3 Li1 Li4 O4 38.69(12) . . . .
O1 Li1 Li4 O3 -94.18(14) . . . .
O2 Li1 Li4 O3 169.07(17) . . . .
Li2 Li1 Li4 O3 -133.03(15) . . . .
Li3 Li1 Li4 O3 -58.79(11) . . . .
O1 Li1 Li4 O2 96.75(14) . . . .
O3 Li1 Li4 O2 -169.07(17) . . . .
Li2 Li1 Li4 O2 57.90(11) . . . .
Li3 Li1 Li4 O2 132.14(15) . . . .
O1 Li1 Li4 Li3 -35.39(12) . . . .
O2 Li1 Li4 Li3 -132.14(15) . . . .
O3 Li1 Li4 Li3 58.79(11) . . . .
Li2 Li1 Li4 Li3 -74.24(12) . . . .
O1 Li1 Li4 Li2 38.85(12) . . . .
O2 Li1 Li4 Li2 -57.90(11) . . . .
O3 Li1 Li4 Li2 133.03(15) . . . .
Li3 Li1 Li4 Li2 74.24(12) . . . .
